data_4037010
loop_
_publ_author_name
'Acosta, Jaime A. M.'
'Muddala, Ramesh'
'Barbosa, Luiz C. A.'
'Boukouvalas, John'

_publ_section_title
;
 Total Synthesis of the Antitumor Antibiotic Basidalin.
;
_journal_issue 15
_journal_name_full 'The Journal of organic chemistry'
_journal_page_first 6883
_journal_page_last 6886
_journal_paper_doi 10.1021/acs.joc.6b01255
_journal_volume 81
_journal_year 2016
_chemical_formula_moiety 'C9 H11 Br O3 S2'
_chemical_formula_sum 'C9 H11 Br O3 S2'
_chemical_formula_weight 311.21
_space_group_crystal_system monoclinic
_space_group_IT_number 14
_space_group_name_Hall '-P 2ybc'
_space_group_name_H-M_alt 'P 1 21/c 1'
_atom_sites_solution_hydrogens mixed
_atom_sites_solution_primary direct
_audit_creation_date 2016-05-10
_audit_creation_method
;
Olex2 1.2
(compiled 2016.02.19 svn.r3266 for OlexSys, GUI svn.r5155)
;
_cell_angle_alpha 90
_cell_angle_beta 90.335(2)
_cell_angle_gamma 90
_cell_formula_units_Z 4
_cell_length_a 13.1126(11)
_cell_length_b 6.5684(6)
_cell_length_c 13.1785(11)
_cell_measurement_reflns_used 9812
_cell_measurement_temperature 100
_cell_measurement_theta_max 60.65
_cell_measurement_theta_min 2.92
_cell_volume 1135.03(17)
_computing_cell_refinement
'SAINT (2013) V8.37A; Integration Software for Single Crystal Data. Bruker AXS Inc., Madison, WI 53719-1173.'
_computing_data_collection
;
APEX 2 (2013) Bruker AXS Inc., Madison, WI 53719-1173.
;
_computing_data_reduction
'SAINT (2013) V8.37A; Integration Software for Single Crystal Data. Bruker AXS Inc., Madison, WI 53719-1173.'
_computing_molecular_graphics 'Olex2 (Dolomanov et al., 2009)'
_computing_publication_material 'Olex2 (Dolomanov et al., 2009)'
_computing_structure_refinement 'XL (Sheldrick, 2008)'
_computing_structure_solution 'XT (Sheldrick, 2015)'
_diffrn_ambient_temperature 100
_diffrn_detector 'CMOS Area detector'
_diffrn_detector_area_resol_mean 10.24
_diffrn_detector_type 'Bruker Photon 100 CMOS Detector'
_diffrn_measured_fraction_theta_full 0.972
_diffrn_measured_fraction_theta_max 0.976
_diffrn_measurement_device 'k-geometry diffractometer'
_diffrn_measurement_device_type 'Bruker Venture Metaljet'
_diffrn_measurement_method '\w and \f scans'
_diffrn_radiation_collimation 'Focusing mirrors'
_diffrn_radiation_monochromator 'Helios MX Mirror Optics'
_diffrn_radiation_probe x-ray
_diffrn_radiation_type GaK\a
_diffrn_radiation_wavelength 1.34139
_diffrn_reflns_av_R_equivalents 0.0450
_diffrn_reflns_av_unetI/netI 0.0283
_diffrn_reflns_Laue_measured_fraction_full 0.972
_diffrn_reflns_Laue_measured_fraction_max 0.976
_diffrn_reflns_limit_h_max 17
_diffrn_reflns_limit_h_min -17
_diffrn_reflns_limit_k_max 8
_diffrn_reflns_limit_k_min -8
_diffrn_reflns_limit_l_max 17
_diffrn_reflns_limit_l_min -16
_diffrn_reflns_number 21320
_diffrn_reflns_point_group_measured_fraction_full 0.972
_diffrn_reflns_point_group_measured_fraction_max 0.976
_diffrn_reflns_theta_full 53.594
_diffrn_reflns_theta_max 60.618
_diffrn_reflns_theta_min 5.842
_diffrn_source 'Metal Jet'
_diffrn_source_target Ga
_diffrn_source_type 'Gallium Liquid Metal Jet Source'
_diffrn_standards_number 0
_exptl_absorpt_coefficient_mu 5.562
_exptl_absorpt_correction_T_max 0.7519
_exptl_absorpt_correction_T_min 0.5114
_exptl_absorpt_correction_type multi-scan
_exptl_absorpt_process_details
;
SADABS-2014/5 (Bruker,2014/5) was used for absorption correction.
wR2(int) was 0.1177 before and 0.0680 after correction.
The Ratio of minimum to maximum transmission is 0.6801.
The \l/2 correction factor is 0.00150.
;
_exptl_crystal_colour Colorless
_exptl_crystal_colour_primary Colorless
_exptl_crystal_density_diffrn 1.821
_exptl_crystal_description block
_exptl_crystal_F_000 624
_exptl_crystal_size_max 0.36
_exptl_crystal_size_mid 0.33
_exptl_crystal_size_min 0.21
_refine_diff_density_max 0.587
_refine_diff_density_min -0.818
_refine_diff_density_rms 0.095
_refine_ls_extinction_method none
_refine_ls_goodness_of_fit_ref 1.193
_refine_ls_hydrogen_treatment mixed
_refine_ls_matrix_type full
_refine_ls_number_parameters 140
_refine_ls_number_reflns 2536
_refine_ls_number_restraints 0
_refine_ls_restrained_S_all 1.193
_refine_ls_R_factor_all 0.0272
_refine_ls_R_factor_gt 0.0272
_refine_ls_shift/su_max 0.001
_refine_ls_shift/su_mean 0.000
_refine_ls_structure_factor_coef Fsqd
_refine_ls_weighting_details 'w=1/[\s^2^(Fo^2^)+(0.0295P)^2^+1.2744P] where P=(Fo^2^+2Fc^2^)/3'
_refine_ls_weighting_scheme calc
_refine_ls_wR_factor_gt 0.0700
_refine_ls_wR_factor_ref 0.0700
_reflns_Friedel_coverage 0.000
_reflns_number_gt 2535
_reflns_number_total 2536
_reflns_threshold_expression 'I > 2\s(I)'
_cod_data_source_file jo6b01255_si_001.cif
_cod_data_source_block boukv3
_cod_depositor_comments
;
The following automatic conversions were performed:

data item '_diffrn_radiation_probe' value 'X-ray' was changed to
'x-ray' in accordance with the
/home/saulius/struct/COD-crude-data/automatic-downloads/DataCite-retrospective/ACS/depositions/lib/dictionaries/cif_core.dic
dictionary named 'cif_core.dic' version 2.4.2 last updated on
2011-04-26.

Automatic conversion script
Id: cif_fix_values 6909 2019-04-08 15:41:33Z antanas 
;
_cod_database_code 4037010
_shelx_space_group_comment
;
The symmetry employed for this shelxl refinement is uniquely defined
by the following loop, which should always be used as a source of
symmetry information in preference to the above space-group names.
They are only intended as comments.
;
_olex2_refinement_description
;
1. Fixed Uiso
 At 1.2 times of:
  All C(H) groups, All C(H,H) groups
2.a Ternary CH refined with riding coordinates:
 C4(H4), C5(H5), C6(H6)
2.b Secondary CH2 refined with riding coordinates:
 C7(H7A,H7B), C8(H8A,H8B), C9(H9A,H9B)
2.c Aromatic/amide H refined with riding coordinates:
 C2(H2)
;
_shelx_shelxl_version_number 2014/7
_olex2_submission_special_instructions 'No special instructions were received'

loop_
_space_group_symop_operation_xyz
'x, y, z'
'-x, y+1/2, -z+1/2'
'-x, -y, -z'
'x, -y-1/2, z-1/2'

loop_
_atom_site_label
_atom_site_type_symbol
_atom_site_fract_x
_atom_site_fract_y
_atom_site_fract_z
_atom_site_U_iso_or_equiv
_atom_site_adp_type
_atom_site_occupancy
_atom_site_site_symmetry_order
_atom_site_calc_flag
_atom_site_refinement_flags_posn
Br1 Br 0.66175(2) 0.77510(3) 0.53397(2) 0.01510(9) Uani 1 1 d .
S1 S 0.86440(3) 0.13430(7) 0.29036(3) 0.01213(11) Uani 1 1 d .
S2 S 0.84452(3) 0.54780(6) 0.19315(3) 0.01010(11) Uani 1 1 d .
O1 O 0.58010(9) 0.5384(2) 0.25856(9) 0.0105(2) Uani 1 1 d .
O2 O 0.40964(10) 0.5377(2) 0.24888(10) 0.0144(3) Uani 1 1 d .
O3 O 0.67865(11) 0.2716(2) 0.40974(11) 0.0122(3) Uani 1 1 d .
H3 H 0.651(2) 0.202(5) 0.372(2) 0.030(8) Uiso 1 1 d .
C1 C 0.48587(13) 0.5759(3) 0.29764(13) 0.0100(3) Uani 1 1 d .
C2 C 0.49672(13) 0.6619(3) 0.39981(13) 0.0115(3) Uani 1 1 d .
H2 H 0.4430 0.6996 0.4441 0.014 Uiso 1 1 calc R
C3 C 0.59605(13) 0.6768(3) 0.41849(13) 0.0102(3) Uani 1 1 d .
C4 C 0.65736(13) 0.6041(3) 0.33031(13) 0.0093(3) Uani 1 1 d .
H4 H 0.6970 0.7201 0.3011 0.011 Uiso 1 1 calc R
C5 C 0.72964(13) 0.4257(3) 0.35447(13) 0.0098(3) Uani 1 1 d .
H5 H 0.7857 0.4796 0.3987 0.012 Uiso 1 1 calc R
C6 C 0.77879(12) 0.3424(3) 0.25745(13) 0.0090(3) Uani 1 1 d .
H6 H 0.7238 0.2891 0.2117 0.011 Uiso 1 1 calc R
C7 C 0.90326(14) 0.0628(3) 0.16304(14) 0.0130(3) Uani 1 1 d .
H7A H 0.9510 -0.0536 0.1681 0.016 Uiso 1 1 calc R
H7B H 0.8423 0.0159 0.1250 0.016 Uiso 1 1 calc R
C8 C 0.95449(14) 0.2322(3) 0.10235(15) 0.0132(4) Uani 1 1 d .
H8A H 1.0146 0.2820 0.1407 0.016 Uiso 1 1 calc R
H8B H 0.9790 0.1754 0.0373 0.016 Uiso 1 1 calc R
C9 C 0.88375(14) 0.4111(3) 0.08021(14) 0.0137(3) Uani 1 1 d .
H9A H 0.8222 0.3600 0.0445 0.016 Uiso 1 1 calc R
H9B H 0.9188 0.5069 0.0341 0.016 Uiso 1 1 calc R

loop_
_atom_site_aniso_label
_atom_site_aniso_U_11
_atom_site_aniso_U_22
_atom_site_aniso_U_33
_atom_site_aniso_U_23
_atom_site_aniso_U_13
_atom_site_aniso_U_12
Br1 0.02193(13) 0.01370(13) 0.00961(12) -0.00325(6) -0.00299(8) -0.00294(7)
S1 0.0129(2) 0.0107(2) 0.0128(2) 0.00337(15) -0.00001(15) 0.00404(15)
S2 0.01043(19) 0.0080(2) 0.0119(2) 0.00136(14) 0.00093(14) -0.00064(14)
O1 0.0100(5) 0.0137(6) 0.0077(6) -0.0009(5) -0.0025(4) 0.0029(5)
O2 0.0121(6) 0.0131(6) 0.0179(7) -0.0005(5) -0.0052(5) 0.0020(5)
O3 0.0154(6) 0.0117(6) 0.0096(6) 0.0026(5) 0.0000(5) -0.0015(5)
C1 0.0115(8) 0.0067(7) 0.0117(8) 0.0025(6) -0.0006(6) 0.0027(6)
C2 0.0134(8) 0.0099(8) 0.0111(8) 0.0008(6) 0.0008(6) 0.0020(6)
C3 0.0163(8) 0.0073(7) 0.0069(7) 0.0000(6) -0.0011(6) 0.0010(6)
C4 0.0102(7) 0.0105(8) 0.0072(7) 0.0000(6) -0.0026(6) 0.0003(6)
C5 0.0097(7) 0.0095(8) 0.0101(8) 0.0014(6) -0.0013(6) -0.0005(6)
C6 0.0080(7) 0.0090(8) 0.0099(8) 0.0012(6) -0.0010(6) 0.0007(6)
C7 0.0142(8) 0.0105(8) 0.0142(9) -0.0011(6) 0.0002(6) 0.0002(6)
C8 0.0124(8) 0.0115(8) 0.0158(9) -0.0012(6) 0.0017(7) 0.0015(6)
C9 0.0159(8) 0.0136(8) 0.0116(8) 0.0022(7) 0.0021(6) 0.0018(7)

loop_
_atom_type_symbol
_atom_type_description
_atom_type_scat_dispersion_real
_atom_type_scat_dispersion_imag
_atom_type_scat_source
C C 0.0150 0.0070 'International Tables Vol C Tables 4.2.6.8 and 6.1.1.4'
H H 0.0000 0.0000 'International Tables Vol C Tables 4.2.6.8 and 6.1.1.4'
Br Br -0.9500 1.0410 'International Tables Vol C Tables 4.2.6.8 and 6.1.1.4'
O O 0.0410 0.0250 'International Tables Vol C Tables 4.2.6.8 and 6.1.1.4'
S S 0.2920 0.4250 'International Tables Vol C Tables 4.2.6.8 and 6.1.1.4'

loop_
_geom_angle_atom_site_label_1
_geom_angle_atom_site_label_2
_geom_angle_atom_site_label_3
_geom_angle
C7 S1 C6 98.62(8)
C6 S2 C9 98.79(8)
C1 O1 C4 109.36(13)
C5 O3 H3 108(2)
O1 C1 C2 109.45(14)
O2 C1 O1 120.58(16)
O2 C1 C2 129.96(16)
C1 C2 H2 126.6
C3 C2 C1 106.77(15)
C3 C2 H2 126.6
C2 C3 Br1 128.80(14)
C2 C3 C4 111.32(15)
C4 C3 Br1 119.88(12)
O1 C4 C3 103.03(13)
O1 C4 H4 109.8
O1 C4 C5 109.61(14)
C3 C4 H4 109.8
C3 C4 C5 114.56(14)
C5 C4 H4 109.8
O3 C5 C4 110.99(14)
O3 C5 H5 107.5
O3 C5 C6 112.04(14)
C4 C5 H5 107.5
C6 C5 C4 111.09(14)
C6 C5 H5 107.5
S1 C6 H6 108.8
S2 C6 S1 112.08(9)
S2 C6 H6 108.8
C5 C6 S1 109.29(11)
C5 C6 S2 109.08(12)
C5 C6 H6 108.8
S1 C7 H7A 108.5
S1 C7 H7B 108.5
H7A C7 H7B 107.5
C8 C7 S1 114.93(13)
C8 C7 H7A 108.5
C8 C7 H7B 108.5
C7 C8 H8A 109.0
C7 C8 H8B 109.0
H8A C8 H8B 107.8
C9 C8 C7 113.11(15)
C9 C8 H8A 109.0
C9 C8 H8B 109.0
S2 C9 H9A 108.9
S2 C9 H9B 108.9
C8 C9 S2 113.55(13)
C8 C9 H9A 108.9
C8 C9 H9B 108.9
H9A C9 H9B 107.7

loop_
_geom_bond_atom_site_label_1
_geom_bond_atom_site_label_2
_geom_bond_distance
Br1 C3 1.8601(17)
S1 C6 1.8196(17)
S1 C7 1.8180(19)
S2 C6 1.8137(18)
S2 C9 1.8153(19)
O1 C1 1.364(2)
O1 C4 1.448(2)
O2 C1 1.211(2)
O3 H3 0.77(3)
O3 C5 1.417(2)
C1 C2 1.466(2)
C2 H2 0.9500
C2 C3 1.328(2)
C3 C4 1.495(2)
C4 H4 1.0000
C4 C5 1.539(2)
C5 H5 1.0000
C5 C6 1.536(2)
C6 H6 1.0000
C7 H7A 0.9900
C7 H7B 0.9900
C7 C8 1.528(3)
C8 H8A 0.9900
C8 H8B 0.9900
C8 C9 1.524(3)
C9 H9A 0.9900
C9 H9B 0.9900

loop_
_geom_hbond_atom_site_label_D
_geom_hbond_atom_site_label_H
_geom_hbond_atom_site_label_A
_geom_hbond_distance_DH
_geom_hbond_distance_HA
_geom_hbond_distance_DA
_geom_hbond_angle_DHA
_geom_hbond_site_symmetry_A
O3 H3 O2 0.77(3) 2.08(3) 2.836(2) 170(3) 2_645
